data_7211001
loop_
_publ_author_name
'Dubey, Mrigendra'
'Ray, Manabendra'

_publ_section_title
;
 Retention of Cs--Cl bond induces coordination polymer formation over
 trinuclear chiral assembly of copper(ii) complexes of l-leucine derived
 ligand
;
_journal_issue 45
_journal_name_full CrystEngComm
_journal_page_first 9648
_journal_paper_doi 10.1039/c3ce41070f
_journal_volume 15
_journal_year 2013
_chemical_absolute_configuration syn
_chemical_compound_source syn
_chemical_formula_moiety 'C78 H102 Cs Cu3 N6 O18 N O3 H12 O6'
_chemical_formula_sum 'C78 H114 Cs Cu3 N7 O27'
_chemical_formula_weight 1905.32
_chemical_name_common complex3
_chemical_name_systematic Complex3
_space_group_IT_number 20
_symmetry_cell_setting orthorhombic
_symmetry_Int_Tables_number 20
_symmetry_space_group_name_Hall 'C 2c 2'
_symmetry_space_group_name_H-M 'C 2 2 21'
_atom_sites_solution_hydrogens geom
_atom_sites_solution_primary direct
_atom_sites_solution_secondary difmap
_audit_creation_method SHELXL-97
_cell_angle_alpha 90.00
_cell_angle_beta 90.00
_cell_angle_gamma 90.00
_cell_formula_units_Z 4
_cell_length_a 18.365(4)
_cell_length_b 21.101(5)
_cell_length_c 27.684(6)
_cell_measurement_reflns_used 9970
_cell_measurement_temperature 296(2)
_cell_measurement_theta_max 25.62
_cell_measurement_theta_min 2.43
_cell_volume 10728(4)
_computing_cell_refinement 'Bruker SMART'
_computing_data_collection 'Bruker SMART'
_computing_data_reduction 'Bruker SAINT'
_computing_molecular_graphics 'Bruker SHELXTL'
_computing_publication_material 'Bruker SHELXTL'
_computing_structure_refinement 'SHELXL-97 (Sheldrick, 2008)'
_computing_structure_solution 'Bruker SHELXTL'
_diffrn_ambient_temperature 296(2)
_diffrn_measured_fraction_theta_full 0.969
_diffrn_measured_fraction_theta_max 0.969
_diffrn_radiation_monochromator graphite
_diffrn_radiation_probe x-ray
_diffrn_radiation_type MoK\a
_diffrn_radiation_wavelength 0.71073
_diffrn_reflns_av_R_equivalents 0.0730
_diffrn_reflns_av_sigmaI/netI 0.0784
_diffrn_reflns_limit_h_max 21
_diffrn_reflns_limit_h_min -21
_diffrn_reflns_limit_k_max 24
_diffrn_reflns_limit_k_min -24
_diffrn_reflns_limit_l_max 31
_diffrn_reflns_limit_l_min -31
_diffrn_reflns_number 45718
_diffrn_reflns_theta_full 26.24
_diffrn_reflns_theta_max 26.24
_diffrn_reflns_theta_min 1.47
_diffrn_source 'fine-focus sealed tube'
_exptl_absorpt_coefficient_mu 0.976
_exptl_absorpt_correction_T_max 0.8961
_exptl_absorpt_correction_T_min 0.7985
_exptl_absorpt_correction_type multi-scan
_exptl_absorpt_process_details SADABS
_exptl_crystal_colour blue
_exptl_crystal_density_diffrn 1.074
_exptl_crystal_density_method 'not measured'
_exptl_crystal_F_000 3595.73
_exptl_crystal_recrystallization_method methanol
_exptl_crystal_size_max 0.25
_exptl_crystal_size_mid 0.20
_exptl_crystal_size_min 0.15
_platon_squeeze_details
;
During the refinement of the structure, electron density peaks
were located and were believed to be one disordered nitrate anion
and several disordered water molecules We could locate the disordered 
nitrate counterion and at least six water molecule in a high R 
factor structure. All the attempts made to model the solvent molecules
were not successful and they were removed using the SQUEEZE routine from
Platon (Spek, 2003).
;
_refine_diff_density_max 0.496
_refine_diff_density_min -1.367
_refine_diff_density_rms 0.123
_refine_ls_abs_structure_details 'Flack H D (1983), Acta Cryst. A39, 876-881'
_refine_ls_abs_structure_Flack 0.25(3)
_refine_ls_extinction_method none
_refine_ls_goodness_of_fit_ref 0.981
_refine_ls_hydrogen_treatment mixed
_refine_ls_matrix_type full
_refine_ls_number_parameters 463
_refine_ls_number_reflns 8374
_refine_ls_number_restraints 9
_refine_ls_restrained_S_all 0.981
_refine_ls_R_factor_all 0.1373
_refine_ls_R_factor_gt 0.1041
_refine_ls_shift/su_max 0.015
_refine_ls_shift/su_mean 0.002
_refine_ls_structure_factor_coef Fsqd
_refine_ls_weighting_details 'calc w=1/[\s^2^(Fo^2^)+(0.1991P)^2^+0.0000P] where P=(Fo^2^+2Fc^2^)/3'
_refine_ls_weighting_scheme calc
_refine_ls_wR_factor_gt 0.2668
_refine_ls_wR_factor_ref 0.2883
_reflns_number_gt 4736
_reflns_number_total 8374
_reflns_threshold_expression >2\s(I)
_cod_data_source_file c3ce41070f.txt
_cod_data_source_block Complex3
_cod_depositor_comments
;
The following automatic conversions were performed:

'_exptl_absorpt_correction_type' value 'MULTI-SCAN' changed to
'multi-scan' according to
/home/saulius/struct/CIF-dictionaries/cif_core.dic dictionary named
'cif_core.dic' version 2.4.2 from 2011-04-26.

Automatic conversion script
Id: cif_fix_values 1891 2012-01-12 08:04:46Z andrius 
;
_cod_original_formula_sum 'C78 H102 Cs Cu3 N6 O18 N O3 H12 O6'
_cod_database_code 7211001

loop_
_symmetry_equiv_pos_as_xyz
'x, y, z'
'-x, -y, z+1/2'
'-x, y, -z+1/2'
'x, -y, -z'
'x+1/2, y+1/2, z'
'-x+1/2, -y+1/2, z+1/2'
'-x+1/2, y+1/2, -z+1/2'
'x+1/2, -y+1/2, -z'

loop_
_atom_site_label
_atom_site_type_symbol
_atom_site_fract_x
_atom_site_fract_y
_atom_site_fract_z
_atom_site_U_iso_or_equiv
_atom_site_adp_type
_atom_site_occupancy
_atom_site_symmetry_multiplicity
_atom_site_calc_flag
_atom_site_refinement_flags
C8A C 0.5863(4) -0.0595(3) 0.6800(2) 0.110(4) Uani 1 1 d G
C13A C 0.5515(4) -0.1168(3) 0.6888(3) 0.150(7) Uani 1 1 d G
H13A H 0.5047 -0.1172 0.7016 0.180 Uiso 1 1 calc R
C12A C 0.5865(4) -0.1736(3) 0.6784(3) 0.106(5) Uani 1 1 d G
H12A H 0.5632 -0.2119 0.6844 0.128 Uiso 1 1 calc R
C11A C 0.6565(5) -0.1730(2) 0.6592(2) 0.082(3) Uani 1 1 d G
H11A H 0.6799 -0.2110 0.6523 0.099 Uiso 1 1 calc R
C10A C 0.6913(4) -0.1157(3) 0.6504(3) 0.096(4) Uani 1 1 d G
H10A H 0.7381 -0.1154 0.6376 0.115 Uiso 1 1 calc R
C9A C 0.6563(3) -0.0590(2) 0.66077(19) 0.080(3) Uani 1 1 d G
C8 C 0.5968(4) 0.2243(2) 0.5586(3) 0.074(3) Uani 1 1 d G
C13 C 0.6308(4) 0.2817(2) 0.5487(3) 0.072(3) Uani 1 1 d G
H13 H 0.6409 0.3097 0.5738 0.086 Uiso 1 1 calc R
C12 C 0.6494(6) 0.2974(6) 0.5024(5) 0.087(3) Uani 1 1 d .
H12 H 0.6714 0.3362 0.4961 0.105 Uiso 1 1 calc R
C11 C 0.6353(7) 0.2542(8) 0.4634(5) 0.106(5) Uani 1 1 d .
H11 H 0.6482 0.2648 0.4319 0.127 Uiso 1 1 calc R
C10 C 0.6015(8) 0.1958(5) 0.4735(4) 0.084(3) Uani 1 1 d .
H10 H 0.5915 0.1671 0.4489 0.101 Uiso 1 1 calc R
C9 C 0.5838(6) 0.1824(5) 0.5204(5) 0.080(3) Uani 1 1 d .
C9B C 0.8835(6) 0.1477(4) 0.4704(3) 0.060(2) Uani 1 1 d .
C10B C 0.8285(7) 0.1899(5) 0.4590(5) 0.085(3) Uani 1 1 d .
H10B H 0.7904 0.1948 0.4808 0.103 Uiso 1 1 calc R
C11B C 0.8271(12) 0.2255(8) 0.4166(7) 0.134(6) Uani 1 1 d .
H11B H 0.7892 0.2536 0.4104 0.161 Uiso 1 1 calc R
C12B C 0.8848(8) 0.2177(6) 0.3833(5) 0.096(4) Uani 1 1 d .
H12B H 0.8851 0.2397 0.3542 0.116 Uiso 1 1 calc R
C13B C 0.9421(10) 0.1756(7) 0.3951(6) 0.127(5) Uani 1 1 d .
H13B H 0.9815 0.1716 0.3742 0.152 Uiso 1 1 calc R
C8B C 0.9407(7) 0.1383(5) 0.4395(4) 0.080(3) Uani 1 1 d .
Cu2 Cu 0.90590(9) 0.0000 0.5000 0.0679(5) Uani 1 2 d S
Cu1 Cu 0.60768(7) 0.07316(5) 0.60274(4) 0.0644(4) Uani 1 1 d .
Cs1 Cs 0.70692(17) 0.0000 0.5000 0.302(3) Uani 1 2 d S
O1B O 0.8363(4) 0.0071(3) 0.4460(2) 0.0676(17) Uani 1 1 d .
O1A O 0.5867(4) -0.0013(3) 0.5658(2) 0.085(2) Uani 1 1 d .
N1A N 0.5254(6) 0.0363(5) 0.6445(3) 0.082(3) Uani 1 1 d .
H1A H 0.4993 0.0701 0.6553 0.098 Uiso 1 1 calc R
C2A C 0.4778(6) 0.0017(6) 0.6136(4) 0.088(3) Uani 1 1 d .
H2A H 0.4568 -0.0337 0.6319 0.105 Uiso 1 1 calc R
N1B N 0.9754(5) 0.0274(4) 0.4509(3) 0.073(2) Uani 1 1 d .
H1B H 1.0151 0.0026 0.4561 0.087 Uiso 1 1 calc R
O3B O 0.8814(4) 0.1175(3) 0.5146(3) 0.086(2) Uani 1 1 d .
C7B C 1.0030(6) 0.0897(5) 0.4522(5) 0.085(3) Uani 1 1 d .
H7B2 H 1.0424 0.0938 0.4291 0.102 Uiso 1 1 calc R
H7B1 H 1.0221 0.0987 0.4841 0.102 Uiso 1 1 calc R
O1 O 0.6969(3) 0.0963(3) 0.5714(2) 0.0587(16) Uani 1 1 d .
C1B C 0.8609(5) 0.0058(5) 0.4027(4) 0.061(2) Uani 1 1 d .
C2B C 0.9471(6) 0.0068(5) 0.3974(4) 0.080(3) Uani 1 1 d .
H2B H 0.9636 0.0360 0.3722 0.097 Uiso 1 1 calc R
C2 C 0.6936(6) 0.1770(5) 0.6367(4) 0.070(3) Uani 1 1 d .
H2 H 0.6987 0.2232 0.6353 0.084 Uiso 1 1 calc R
C7 C 0.5743(5) 0.2080(5) 0.6080(4) 0.066(2) Uani 1 1 d .
H7A H 0.5255 0.1904 0.6069 0.079 Uiso 1 1 calc R
H7B H 0.5721 0.2466 0.6270 0.079 Uiso 1 1 calc R
N1 N 0.6250(5) 0.1599(4) 0.6344(3) 0.070(2) Uani 1 1 d .
H1 H 0.6087 0.1569 0.6653 0.084 Uiso 1 1 calc R
C1 C 0.7336(6) 0.1433(5) 0.5913(3) 0.058(2) Uani 1 1 d .
O2 O 0.7905(5) 0.1625(4) 0.5789(3) 0.087(2) Uani 1 1 d .
O2B O 0.8285(5) 0.0132(4) 0.3659(3) 0.092(2) Uani 1 1 d .
C7A C 0.5549(9) 0.0046(7) 0.6882(5) 0.111(4) Uani 1 1 d .
H7A2 H 0.5161 0.0009 0.7118 0.133 Uiso 1 1 calc R
H7A1 H 0.5923 0.0314 0.7021 0.133 Uiso 1 1 calc R
O3A O 0.6917(4) -0.0044(3) 0.6487(3) 0.0745(18) Uani 1 1 d .
O2A O 0.4941(4) -0.0687(4) 0.5465(3) 0.081(2) Uani 1 1 d .
C1A C 0.5200(5) -0.0250(5) 0.5707(3) 0.057(2) Uani 1 1 d .
C3A C 0.4136(5) 0.0421(5) 0.5907(4) 0.077(3) Uani 1 1 d D
H3A1 H 0.4344 0.0813 0.5788 0.093 Uiso 1 1 calc R
H3A2 H 0.3955 0.0190 0.5629 0.093 Uiso 1 1 calc R
C3 C 0.7322(8) 0.1498(6) 0.6811(4) 0.090(4) Uani 1 1 d D
H3B H 0.7052 0.1115 0.6883 0.108 Uiso 1 1 calc R
H3A H 0.7788 0.1355 0.6687 0.108 Uiso 1 1 calc R
C4B C 1.008(2) -0.0829(14) 0.3393(13) 0.55(8) Uani 1 1 d D
H4B H 0.9731 -0.0834 0.3123 0.659 Uiso 1 1 calc R
C3B C 0.9641(8) -0.0660(8) 0.3844(5) 0.112(4) Uani 1 1 d D
H3B2 H 0.9895 -0.0841 0.4118 0.134 Uiso 1 1 calc R
H3B1 H 0.9177 -0.0876 0.3820 0.134 Uiso 1 1 calc R
C5B C 1.0677(19) -0.0360(18) 0.326(2) 0.33(4) Uani 1 1 d D
H5B1 H 1.0569 -0.0176 0.2948 0.497 Uiso 1 1 calc R
H5B2 H 1.1135 -0.0578 0.3241 0.497 Uiso 1 1 calc R
H5B3 H 1.0704 -0.0032 0.3496 0.497 Uiso 1 1 calc R
O3 O 0.5455(4) 0.1265(3) 0.5277(2) 0.0733(19) Uani 1 1 d .
C4 C 0.7501(17) 0.1766(11) 0.7296(9) 0.29(2) Uani 1 1 d D
H4 H 0.7467 0.2221 0.7362 0.345 Uiso 1 1 calc R
C6 C 0.685(3) 0.133(3) 0.736(3) 0.49(5) Uiso 1 1 d D
H6B H 0.6781 0.1078 0.7073 0.734 Uiso 1 1 calc R
H6A H 0.6419 0.1574 0.7419 0.734 Uiso 1 1 calc R
H6C H 0.6933 0.1049 0.7630 0.734 Uiso 1 1 calc R
C6A C 0.2886(11) 0.0937(10) 0.5918(9) 0.182(10) Uani 1 1 d D
H6A3 H 0.3015 0.1375 0.5881 0.273 Uiso 1 1 calc R
H6A1 H 0.2424 0.0906 0.6078 0.273 Uiso 1 1 calc R
H6A2 H 0.2853 0.0742 0.5605 0.273 Uiso 1 1 calc R
C4A C 0.3479(10) 0.0593(10) 0.6224(6) 0.150(7) Uani 1 1 d D
H4A H 0.3693 0.0980 0.6358 0.180 Uiso 1 1 calc R
C6B C 1.036(2) -0.1516(12) 0.3450(13) 0.30(2) Uani 1 1 d D
H6B2 H 1.0330 -0.1732 0.3146 0.445 Uiso 1 1 calc R
H6B1 H 1.0074 -0.1735 0.3686 0.445 Uiso 1 1 calc R
H6B3 H 1.0861 -0.1506 0.3554 0.445 Uiso 1 1 calc R
C5 C 0.8215(12) 0.1374(13) 0.7416(10) 0.200(11) Uani 1 1 d D
H5B H 0.8093 0.0935 0.7454 0.300 Uiso 1 1 calc R
H5C H 0.8425 0.1530 0.7710 0.300 Uiso 1 1 calc R
H5A H 0.8558 0.1421 0.7157 0.300 Uiso 1 1 calc R
C5A C 0.3427(17) 0.0240(16) 0.6707(10) 0.29(2) Uani 1 1 d D
H5A2 H 0.3232 0.0519 0.6949 0.431 Uiso 1 1 calc R
H5A1 H 0.3903 0.0101 0.6803 0.431 Uiso 1 1 calc R
H5A3 H 0.3112 -0.0120 0.6671 0.431 Uiso 1 1 calc R

loop_
_atom_site_aniso_label
_atom_site_aniso_U_11
_atom_site_aniso_U_22
_atom_site_aniso_U_33
_atom_site_aniso_U_23
_atom_site_aniso_U_13
_atom_site_aniso_U_12
C8A 0.102(10) 0.124(12) 0.105(10) -0.007(8) -0.006(8) -0.012(9)
C13A 0.22(2) 0.125(14) 0.103(12) 0.025(11) -0.019(13) -0.014(14)
C12A 0.136(13) 0.069(8) 0.114(10) 0.034(7) -0.043(9) -0.005(8)
C11A 0.072(8) 0.086(8) 0.089(8) 0.032(6) -0.007(7) -0.006(6)
C10A 0.119(10) 0.088(8) 0.081(8) 0.028(7) -0.029(8) 0.016(8)
C9A 0.113(9) 0.069(8) 0.058(6) -0.002(5) 0.006(6) 0.018(7)
C8 0.091(8) 0.067(6) 0.065(6) 0.017(5) 0.014(6) -0.002(6)
C13 0.062(6) 0.076(7) 0.079(8) -0.010(6) 0.007(5) 0.007(5)
C12 0.094(8) 0.092(8) 0.077(8) 0.008(7) 0.011(8) 0.004(6)
C11 0.096(9) 0.162(14) 0.061(8) 0.027(8) -0.005(7) 0.040(9)
C10 0.113(9) 0.057(6) 0.082(8) 0.005(5) -0.025(8) -0.014(7)
C9 0.080(8) 0.074(7) 0.087(8) 0.011(6) 0.021(6) 0.013(6)
C9B 0.071(7) 0.054(5) 0.053(5) -0.008(4) 0.031(5) 0.000(5)
C10B 0.108(10) 0.067(7) 0.081(8) 0.000(6) 0.030(7) -0.004(7)
C11B 0.161(17) 0.124(13) 0.118(14) 0.005(11) -0.052(14) 0.007(12)
C12B 0.108(10) 0.076(8) 0.105(10) 0.017(7) -0.002(9) -0.001(8)
C13B 0.164(15) 0.106(10) 0.110(11) 0.029(10) 0.034(11) -0.033(11)
C8B 0.082(8) 0.065(7) 0.092(8) -0.003(6) -0.011(7) -0.005(6)
Cu2 0.0638(10) 0.0768(10) 0.0630(10) -0.0054(8) 0.000 0.000
Cu1 0.0754(8) 0.0634(7) 0.0543(7) -0.0041(5) 0.0042(6) 0.0011(6)
Cs1 0.179(2) 0.461(7) 0.266(4) -0.123(4) 0.000 0.000
O1B 0.074(4) 0.082(4) 0.046(4) -0.003(3) -0.008(3) -0.002(4)
O1A 0.114(6) 0.075(4) 0.065(4) 0.000(4) 0.027(4) -0.002(5)
N1A 0.101(7) 0.081(6) 0.064(6) 0.000(5) 0.020(5) 0.025(5)
C2A 0.099(8) 0.070(6) 0.094(9) -0.010(7) 0.032(7) -0.026(7)
N1B 0.072(5) 0.081(6) 0.065(5) -0.006(4) 0.013(4) 0.015(4)
O3B 0.108(6) 0.054(4) 0.097(5) 0.018(4) 0.006(5) -0.011(4)
C7B 0.059(6) 0.084(8) 0.111(10) -0.006(7) 0.010(6) -0.011(6)
O1 0.062(4) 0.065(4) 0.049(4) -0.009(3) 0.007(3) -0.007(3)
C1B 0.070(6) 0.066(6) 0.048(6) -0.016(5) 0.005(5) 0.009(5)
C2B 0.091(7) 0.076(7) 0.074(7) -0.003(6) 0.003(6) 0.008(6)
C2 0.064(7) 0.086(7) 0.062(7) 0.007(5) -0.020(5) 0.006(6)
C7 0.063(6) 0.075(6) 0.058(6) -0.007(5) 0.006(5) 0.008(5)
N1 0.096(7) 0.057(5) 0.058(5) 0.002(4) 0.015(5) 0.006(4)
C1 0.051(6) 0.081(7) 0.043(5) -0.001(5) 0.001(5) -0.002(5)
O2 0.085(6) 0.092(5) 0.082(5) -0.007(4) -0.005(5) -0.002(5)
O2B 0.103(6) 0.113(6) 0.060(5) 0.007(4) -0.004(4) 0.010(5)
C7A 0.137(11) 0.104(10) 0.091(9) 0.009(8) 0.034(9) 0.017(10)
O3A 0.095(5) 0.064(4) 0.064(4) 0.016(3) -0.013(4) -0.002(4)
O2A 0.069(4) 0.081(5) 0.092(5) 0.016(5) 0.015(4) -0.008(4)
C1A 0.055(6) 0.056(5) 0.060(6) -0.006(5) 0.006(5) -0.019(4)
C3A 0.061(6) 0.080(7) 0.091(8) -0.002(6) 0.007(6) 0.007(5)
C3 0.110(9) 0.099(8) 0.061(7) 0.012(6) 0.007(7) 0.009(7)
C4B 0.32(6) 0.38(9) 1.0(2) -0.28(12) -0.16(10) 0.23(7)
C3B 0.103(10) 0.122(11) 0.111(10) 0.004(9) 0.029(8) 0.019(9)
C5B 0.20(3) 0.20(3) 0.59(10) 0.07(5) 0.13(5) 0.02(2)
O3 0.078(5) 0.082(5) 0.061(4) 0.004(3) -0.006(4) -0.004(4)
C4 0.44(5) 0.131(19) 0.29(4) -0.03(2) -0.23(4) -0.04(3)
C6A 0.153(17) 0.160(18) 0.23(2) -0.057(17) 0.055(18) 0.030(13)
C4A 0.147(15) 0.177(18) 0.127(14) 0.030(13) 0.037(12) 0.051(14)
C6B 0.47(6) 0.15(2) 0.27(3) -0.04(2) 0.12(4) 0.13(3)
C5 0.17(2) 0.21(2) 0.22(2) -0.02(2) -0.092(19) 0.053(18)
C5A 0.25(3) 0.30(3) 0.31(4) 0.14(3) 0.19(3) 0.11(3)

loop_
_atom_type_symbol
_atom_type_description
_atom_type_scat_dispersion_real
_atom_type_scat_dispersion_imag
_atom_type_scat_source
C C 0.0033 0.0016 'International Tables Vol C Tables 4.2.6.8 and 6.1.1.4'
H H 0.0000 0.0000 'International Tables Vol C Tables 4.2.6.8 and 6.1.1.4'
N N 0.0061 0.0033 'International Tables Vol C Tables 4.2.6.8 and 6.1.1.4'
O O 0.0106 0.0060 'International Tables Vol C Tables 4.2.6.8 and 6.1.1.4'
Cu Cu 0.3201 1.2651 'International Tables Vol C Tables 4.2.6.8 and 6.1.1.4'
Cs Cs -0.3680 2.1192 'International Tables Vol C Tables 4.2.6.8 and 6.1.1.4'

loop_
_geom_angle_atom_site_label_1
_geom_angle_atom_site_label_2
_geom_angle_atom_site_label_3
_geom_angle
_geom_angle_site_symmetry_1
_geom_angle_site_symmetry_3
C13A C8A C9A 120.0 . .
C13A C8A C7A 125.8(7) . .
C9A C8A C7A 114.2(7) . .
C12A C13A C8A 120.0 . .
C11A C12A C13A 120.0 . .
C12A C11A C10A 120.0 . .
C11A C10A C9A 120.0 . .
O3A C9A C10A 117.1(4) . .
O3A C9A C8A 122.8(4) . .
C10A C9A C8A 120.0 . .
C13 C8 C9 118.7(6) . .
C13 C8 C7 120.8(5) . .
C9 C8 C7 120.5(7) . .
C12 C13 C8 120.4(7) . .
C13 C12 C11 120.4(11) . .
C10 C11 C12 119.1(11) . .
C9 C10 C11 118.2(11) . .
C10 C9 O3 115.6(11) . .
C10 C9 C8 123.1(10) . .
O3 C9 C8 121.0(9) . .
C8B C9B O3B 120.5(9) . .
C8B C9B C10B 120.8(9) . .
O3B C9B C10B 118.6(9) . .
C9B C10B C11B 123.5(14) . .
C10B C11B C12B 118.2(16) . .
C13B C12B C11B 118.6(13) . .
C12B C13B C8B 121.4(14) . .
C9B C8B C13B 117.5(12) . .
C9B C8B C7B 120.8(10) . .
C13B C8B C7B 121.7(12) . .
N1B Cu2 N1B 98.4(5) . 4_556
N1B Cu2 O1B 82.8(3) . .
N1B Cu2 O1B 166.8(3) 4_556 .
N1B Cu2 O1B 166.8(3) . 4_556
N1B Cu2 O1B 82.8(3) 4_556 4_556
O1B Cu2 O1B 99.2(4) . 4_556
N1B Cu2 Cs1 130.8(3) . .
N1B Cu2 Cs1 130.8(3) 4_556 .
O1B Cu2 Cs1 49.6(2) . .
O1B Cu2 Cs1 49.6(2) 4_556 .
O1A Cu1 O1 97.9(3) . .
O1A Cu1 N1 172.1(3) . .
O1 Cu1 N1 80.4(3) . .
O1A Cu1 N1A 81.0(3) . .
O1 Cu1 N1A 168.3(3) . .
N1 Cu1 N1A 102.2(4) . .
O1A Cu1 Cs1 49.3(2) . .
O1 Cu1 Cs1 48.66(18) . .
N1 Cu1 Cs1 128.4(3) . .
N1A Cu1 Cs1 129.4(3) . .
O1B Cs1 O1B 64.6(3) . 4_556
O1B Cs1 O1 73.90(19) . 4_556
O1B Cs1 O1 112.7(2) 4_556 4_556
O1B Cs1 O1 112.7(2) . .
O1B Cs1 O1 73.90(19) 4_556 .
O1 Cs1 O1 172.6(3) 4_556 .
O1B Cs1 O1A 108.2(2) . 4_556
O1B Cs1 O1A 172.2(2) 4_556 4_556
O1 Cs1 O1A 60.93(19) 4_556 4_556
O1 Cs1 O1A 112.7(2) . 4_556
O1B Cs1 O1A 172.2(2) . .
O1B Cs1 O1A 108.2(2) 4_556 .
O1 Cs1 O1A 112.7(2) 4_556 .
O1 Cs1 O1A 60.93(19) . .
O1A Cs1 O1A 79.0(3) 4_556 .
O1B Cs1 Cu2 32.30(13) . .
O1B Cs1 Cu2 32.30(13) 4_556 .
O1 Cs1 Cu2 93.71(14) 4_556 .
O1 Cs1 Cu2 93.71(14) . .
O1A Cs1 Cu2 140.48(16) 4_556 .
O1A Cs1 Cu2 140.48(16) . .
O1B Cs1 Cu1 91.70(13) . 4_556
O1B Cs1 Cu1 143.12(14) 4_556 4_556
O1 Cs1 Cu1 30.47(12) 4_556 4_556
O1 Cs1 Cu1 142.98(16) . 4_556
O1A Cs1 Cu1 30.47(15) 4_556 4_556
O1A Cs1 Cu1 96.02(18) . 4_556
Cu2 Cs1 Cu1 119.39(5) . 4_556
O1B Cs1 Cu1 143.12(14) . .
O1B Cs1 Cu1 91.70(13) 4_556 .
O1 Cs1 Cu1 142.98(16) 4_556 .
O1 Cs1 Cu1 30.47(12) . .
O1A Cs1 Cu1 96.02(18) 4_556 .
O1A Cs1 Cu1 30.47(15) . .
Cu2 Cs1 Cu1 119.39(5) . .
Cu1 Cs1 Cu1 121.23(9) 4_556 .
O1B Cs1 C1B 11.49(19) . .
O1B Cs1 C1B 75.9(2) 4_556 .
O1 Cs1 C1B 65.76(19) 4_556 .
O1 Cs1 C1B 120.3(2) . .
O1A Cs1 C1B 96.9(2) 4_556 .
O1A Cs1 C1B 175.7(2) . .
Cu2 Cs1 C1B 43.63(16) . .
Cu1 Cs1 C1B 80.81(15) 4_556 .
Cu1 Cs1 C1B 150.47(15) . .
O1B Cs1 C1B 75.9(2) . 4_556
O1B Cs1 C1B 11.49(19) 4_556 4_556
O1 Cs1 C1B 120.27(19) 4_556 4_556
O1 Cs1 C1B 65.76(19) . 4_556
O1A Cs1 C1B 175.7(2) 4_556 4_556
O1A Cs1 C1B 96.9(2) . 4_556
Cu2 Cs1 C1B 43.63(16) . 4_556
Cu1 Cs1 C1B 150.47(15) 4_556 4_556
Cu1 Cs1 C1B 80.81(15) . 4_556
C1B Cs1 C1B 87.3(3) . 4_556
C1B O1B Cu2 118.5(6) . .
C1B O1B Cs1 142.6(6) . .
Cu2 O1B Cs1 98.1(3) . .
C1A O1A Cu1 116.0(6) . .
C1A O1A Cs1 141.2(6) . .
Cu1 O1A Cs1 100.2(3) . .
C2A N1A C7A 118.7(11) . .
C2A N1A Cu1 108.0(6) . .
C7A N1A Cu1 111.2(8) . .
N1A C2A C1A 110.1(8) . .
N1A C2A C3A 114.8(10) . .
C1A C2A C3A 105.3(9) . .
C7B N1B C2B 112.8(9) . .
C7B N1B Cu2 119.6(7) . .
C2B N1B Cu2 110.2(6) . .
N1B C7B C8B 109.9(9) . .
C1 O1 Cu1 116.0(6) . .
C1 O1 Cs1 142.7(6) . .
Cu1 O1 Cs1 100.9(2) . .
O2B C1B O1B 128.4(9) . .
O2B C1B C2B 114.6(10) . .
O1B C1B C2B 116.0(9) . .
O2B C1B Cs1 103.4(6) . .
C2B C1B Cs1 141.7(7) . .
C1B C2B C3B 101.6(9) . .
C1B C2B N1B 103.7(8) . .
C3B C2B N1B 113.5(10) . .
N1 C2 C3 112.4(10) . .
N1 C2 C1 106.0(9) . .
C3 C2 C1 104.3(8) . .
C8 C7 N1 114.8(7) . .
C2 N1 C7 114.7(8) . .
C2 N1 Cu1 114.6(7) . .
C7 N1 Cu1 106.8(6) . .
O2 C1 O1 126.3(9) . .
O2 C1 C2 118.7(9) . .
O1 C1 C2 115.1(9) . .
N1A C7A C8A 115.2(11) . .
O2A C1A O1A 125.4(9) . .
O2A C1A C2A 120.1(9) . .
O1A C1A C2A 114.2(9) . .
C4A C3A C2A 118.9(10) . .
C4 C3 C2 133.0(13) . .
C3B C4B C5B 115(3) . .
C3B C4B C6B 108(2) . .
C5B C4B C6B 113(3) . .
C4B C3B C2B 120.6(15) . .
C3 C4 C6 73(3) . .
C3 C4 C5 100.0(17) . .
C6 C4 C5 108(3) . .
C5A C4A C3A 115.6(14) . .
C5A C4A C6A 131.0(18) . .
C3A C4A C6A 110.4(12) . .

loop_
_geom_bond_atom_site_label_1
_geom_bond_atom_site_label_2
_geom_bond_distance
_geom_bond_site_symmetry_2
C8A C13A 1.3900 .
C8A C9A 1.3900 .
C8A C7A 1.488(16) .
C13A C12A 1.3900 .
C12A C11A 1.3900 .
C11A C10A 1.3900 .
C10A C9A 1.3900 .
C9A O3A 1.364(9) .
C8 C13 1.3900 .
C8 C9 1.397(14) .
C8 C7 1.472(12) .
C13 C12 1.368(15) .
C12 C11 1.44(2) .
C11 C10 1.408(19) .
C10 C9 1.370(16) .
C9 O3 1.390(13) .
C9B C8B 1.369(15) .
C9B O3B 1.380(11) .
C9B C10B 1.383(16) .
C10B C11B 1.39(2) .
C11B C12B 1.41(2) .
C12B C13B 1.42(2) .
C13B C8B 1.460(19) .
C8B C7B 1.575(16) .
Cu2 N1B 1.952(8) .
Cu2 N1B 1.952(8) 4_556
Cu2 O1B 1.973(6) .
Cu2 O1B 1.973(6) 4_556
Cu2 Cs1 3.654(4) .
Cu1 O1A 1.914(8) .
Cu1 O1 1.918(6) .
Cu1 N1 2.053(8) .
Cu1 N1A 2.054(10) .
Cu1 Cs1 3.714(2) .
Cs1 O1B 2.810(7) .
Cs1 O1B 2.810(7) 4_556
Cs1 O1 2.840(6) 4_556
Cs1 O1 2.840(6) .
Cs1 O1A 2.861(7) 4_556
Cs1 O1A 2.861(7) .
Cs1 Cu1 3.714(2) 4_556
Cs1 C1B 3.907(10) .
Cs1 C1B 3.907(10) 4_556
O1B C1B 1.282(11) .
O1A C1A 1.331(11) .
N1A C2A 1.425(15) .
N1A C7A 1.486(16) .
C2A C1A 1.526(14) .
C2A C3A 1.587(16) .
N1B C7B 1.408(14) .
N1B C2B 1.629(15) .
O1 C1 1.320(12) .
C1B O2B 1.190(11) .
C1B C2B 1.590(14) .
C2B C3B 1.607(19) .
C2 N1 1.313(13) .
C2 C3 1.530(15) .
C2 C1 1.621(15) .
C7 N1 1.558(13) .
C1 O2 1.173(11) .
O2A C1A 1.236(11) .
C3A C4A 1.536(14) .
C3 C4 1.493(17) .
C4B C3B 1.52(2) .
C4B C5B 1.527(19) .
C4B C6B 1.549(19) .
C4 C6 1.53(2) .
C4 C5 1.585(18) .
C6A C4A 1.560(17) .
C4A C5A 1.534(17) .

loop_
_platon_squeeze_void_nr
_platon_squeeze_void_average_x
_platon_squeeze_void_average_y
_platon_squeeze_void_average_z
_platon_squeeze_void_volume
_platon_squeeze_void_count_electrons
_platon_squeeze_void_content
1 -0.001 0.000 0.219 1717 738 ' '
2 0.499 0.500 0.081 1717 738 ' '
